data_7231464
loop_
_publ_author_name
'Hutchins, Kristin M.'
'Unruh, Daniel K.'
'Carpenter, Dontrell D.'
'Groeneman, Ryan H.'

_publ_section_title
;
 Thermal expansion along one-dimensional chains and two-dimensional sheets
 within co-crystals based on halogen or hydrogen bonds
;
_journal_issue 45
_journal_name_full CrystEngComm
_journal_page_first 7232
_journal_paper_doi 10.1039/C8CE01090K
_journal_volume 20
_journal_year 2018
_chemical_formula_sum 'C18 H10 Br4 N2'
_chemical_formula_weight 573.92
_space_group_IT_number 2
_space_group_name_Hall '-P 1'
_space_group_name_H-M_alt 'P -1'
_symmetry_cell_setting triclinic
_symmetry_Int_Tables_number 2
_symmetry_space_group_name_Hall '-P 1'
_symmetry_space_group_name_H-M 'P -1'
_atom_sites_solution_hydrogens geom
_atom_sites_solution_primary dual
_atom_sites_solution_secondary difmap
_audit_creation_date 2018-04-23T11:02:57-00:00
_audit_creation_method 'WinGX routine CIF_UPDATE'
_audit_update_record
;
2018-06-18 deposited with the CCDC.
2018-08-30 downloaded from the CCDC.
;
_cell_angle_alpha 72.763(2)
_cell_angle_beta 85.794(2)
_cell_angle_gamma 83.955(2)
_cell_formula_units_Z 2
_cell_length_a 3.9366(3)
_cell_length_b 13.2445(10)
_cell_length_c 18.2177(16)
_cell_measurement_reflns_used 4480
_cell_measurement_temperature 209(2)
_cell_measurement_theta_max 28.12
_cell_measurement_theta_min 2.26
_cell_volume 901.25(13)
_computing_cell_refinement 'Bruker SAINT'
_computing_data_collection 'Bruker APEX2'
_computing_data_reduction 'Bruker SAINT'
_computing_structure_refinement 'SHELXL-2016/6 (Sheldrick, 2016)'
_computing_structure_solution 'SHELXT 2014/5 (Sheldrick, 2014)'
_diffrn_ambient_temperature 209(2)
_diffrn_measured_fraction_theta_full 0.997
_diffrn_measured_fraction_theta_max 0.994
_diffrn_measurement_device_type 'Bruker APEX-II CCD'
_diffrn_measurement_method '\f and \w scans'
_diffrn_radiation_monochromator graphite
_diffrn_radiation_source 'fine-focus sealed tube'
_diffrn_radiation_type MoK\a
_diffrn_radiation_wavelength 0.71073
_diffrn_reflns_av_R_equivalents 0.0865
_diffrn_reflns_av_unetI/netI 0.0736
_diffrn_reflns_Laue_measured_fraction_full 0.997
_diffrn_reflns_Laue_measured_fraction_max 0.994
_diffrn_reflns_limit_h_max 3
_diffrn_reflns_limit_h_min -5
_diffrn_reflns_limit_k_max 17
_diffrn_reflns_limit_k_min -17
_diffrn_reflns_limit_l_max 24
_diffrn_reflns_limit_l_min -24
_diffrn_reflns_number 10293
_diffrn_reflns_point_group_measured_fraction_full 0.997
_diffrn_reflns_point_group_measured_fraction_max 0.994
_diffrn_reflns_theta_full 25.242
_diffrn_reflns_theta_max 28.337
_diffrn_reflns_theta_min 1.616
_exptl_absorpt_coefficient_mu 8.933
_exptl_absorpt_correction_T_max 0.1256
_exptl_absorpt_correction_T_min 0.0679
_exptl_absorpt_correction_type multi-scan
_exptl_absorpt_process_details SADABS
_exptl_crystal_colour colourless
_exptl_crystal_density_diffrn 2.115
_exptl_crystal_description rod
_exptl_crystal_F_000 544
_exptl_crystal_size_max 0.498
_exptl_crystal_size_mid 0.221
_exptl_crystal_size_min 0.092
_refine_diff_density_max 1.471
_refine_diff_density_min -2.15
_refine_diff_density_rms 0.23
_refine_ls_extinction_method none
_refine_ls_goodness_of_fit_ref 0.994
_refine_ls_hydrogen_treatment constr
_refine_ls_matrix_type full
_refine_ls_number_parameters 217
_refine_ls_number_reflns 4471
_refine_ls_number_restraints 0
_refine_ls_restrained_S_all 0.994
_refine_ls_R_factor_all 0.0664
_refine_ls_R_factor_gt 0.0527
_refine_ls_shift/su_max 0.001
_refine_ls_shift/su_mean 0
_refine_ls_structure_factor_coef Fsqd
_refine_ls_weighting_details 'w=1/[\s^2^(Fo^2^)+(0.0718P)^2^] where P=(Fo^2^+2Fc^2^)/3'
_refine_ls_weighting_scheme calc
_refine_ls_wR_factor_gt 0.1264
_refine_ls_wR_factor_ref 0.1303
_reflns_number_gt 3312
_reflns_number_total 4471
_reflns_threshold_expression 'I > 2\s(I)'
_cod_data_source_file c8ce01090k2.cif
_cod_data_source_block TBrB_BPA_210k
_cod_depositor_comments 'Adding full bibliography for 7231456--7231470.cif.'
_cod_database_code 7231464
_shelx_estimated_absorpt_t_min 0.095
_shelx_estimated_absorpt_t_max 0.494

loop_
_symmetry_equiv_pos_as_xyz
'x, y, z'
'-x, -y, -z'

loop_
_atom_site_label
_atom_site_type_symbol
_atom_site_fract_x
_atom_site_fract_y
_atom_site_fract_z
_atom_site_U_iso_or_equiv
_atom_site_adp_type
_atom_site_occupancy
_atom_site_calc_flag
Br1 Br 0.84342(13) 0.80566(4) 0.13769(3) 0.03836(16) Uani 1 d
Br2 Br 0.71063(14) 0.77166(4) -0.03345(3) 0.04131(16) Uani 1 d
Br3 Br 0.27391(13) 0.27786(4) 0.48149(3) 0.03645(16) Uani 1 d
Br4 Br 0.28944(13) 0.31600(4) 0.65618(3) 0.03766(16) Uani 1 d
N1 N 0.1190(12) -0.0393(4) 0.7692(3) 0.0441(11) Uani 1 d
N2 N 0.2624(11) 0.4531(3) 0.2645(3) 0.0390(10) Uani 1 d
C1 C 0.2621(14) -0.1111(4) 0.7363(3) 0.0436(13) Uani 1 d
H1 H 0.388279 -0.170833 0.76719 0.052 Uiso 1 calc
C2 C 0.2385(13) -0.1042(4) 0.6597(3) 0.0381(12) Uani 1 d
H2 H 0.346824 -0.157488 0.639492 0.046 Uiso 1 calc
C3 C 0.0525(11) -0.0172(4) 0.6132(3) 0.0334(11) Uani 1 d
C4 C -0.1007(12) 0.0591(4) 0.6471(3) 0.0350(11) Uani 1 d
H4 H -0.229141 0.119559 0.617757 0.042 Uiso 1 calc
C5 C -0.0615(13) 0.0447(4) 0.7236(3) 0.0387(12) Uani 1 d
H5 H -0.166983 0.096582 0.74556 0.046 Uiso 1 calc
C6 C 0.0178(13) -0.0058(4) 0.5333(3) 0.0360(11) Uani 1 d
C7 C 0.5614(11) 1.0147(3) 0.0701(3) 0.0281(10) Uani 1 d
H7 H 0.605105 1.024696 0.117352 0.034 Uiso 1 calc
C8 C 0.6469(11) 0.9169(3) 0.0573(3) 0.0266(9) Uani 1 d
C9 C 0.5892(11) 0.9022(3) -0.0126(3) 0.0282(10) Uani 1 d
C10 C 0.1250(14) 0.3773(4) 0.2430(3) 0.0393(12) Uani 1 d
H10 H 0.078473 0.314558 0.281519 0.047 Uiso 1 calc
C11 C 0.0488(12) 0.3856(4) 0.1692(3) 0.0339(11) Uani 1 d
H11 H -0.048228 0.330195 0.158124 0.041 Uiso 1 calc
C12 C 0.1168(11) 0.4767(4) 0.1110(3) 0.0292(10) Uani 1 d
C13 C 0.2606(12) 0.5569(4) 0.1315(3) 0.0348(11) Uani 1 d
H13 H 0.309863 0.620342 0.094075 0.042 Uiso 1 calc
C14 C 0.3275(13) 0.5408(4) 0.2073(3) 0.0407(13) Uani 1 d
H14 H 0.425531 0.594796 0.220089 0.049 Uiso 1 calc
C15 C 0.0344(12) 0.4929(4) 0.0323(3) 0.0310(10) Uani 1 d
C16 C 0.4920(11) 0.4849(3) 0.4274(3) 0.0292(10) Uani 1 d
H16 H 0.485162 0.474373 0.378728 0.035 Uiso 1 calc
C17 C 0.4028(10) 0.4061(3) 0.4937(3) 0.0267(10) Uani 1 d
C18 C 0.4092(11) 0.4210(3) 0.5659(3) 0.0269(9) Uani 1 d

loop_
_atom_site_aniso_label
_atom_site_aniso_U_11
_atom_site_aniso_U_22
_atom_site_aniso_U_33
_atom_site_aniso_U_23
_atom_site_aniso_U_13
_atom_site_aniso_U_12
Br1 0.0450(3) 0.0260(3) 0.0379(3) -0.0007(2) -0.0107(2) 0.0057(2)
Br2 0.0525(3) 0.0231(3) 0.0508(4) -0.0178(2) -0.0011(2) 0.0054(2)
Br3 0.0424(3) 0.0247(3) 0.0466(3) -0.0152(2) -0.0060(2) -0.0055(2)
Br4 0.0466(3) 0.0291(3) 0.0342(3) -0.0041(2) 0.0010(2) -0.0065(2)
N1 0.053(3) 0.045(3) 0.037(3) -0.013(2) -0.006(2) -0.013(2)
N2 0.049(2) 0.036(3) 0.033(2) -0.011(2) -0.0100(19) 0.003(2)
C1 0.049(3) 0.033(3) 0.046(3) -0.005(3) -0.013(2) -0.002(2)
C2 0.042(3) 0.029(3) 0.044(3) -0.012(2) -0.007(2) -0.001(2)
C3 0.032(2) 0.033(3) 0.039(3) -0.011(2) -0.006(2) -0.010(2)
C4 0.033(2) 0.033(3) 0.042(3) -0.014(2) -0.006(2) -0.005(2)
C5 0.043(3) 0.037(3) 0.039(3) -0.017(3) -0.001(2) -0.005(2)
C6 0.037(3) 0.031(3) 0.042(3) -0.014(2) -0.002(2) -0.005(2)
C7 0.034(2) 0.022(2) 0.028(2) -0.007(2) -0.0034(18) 0.0015(18)
C8 0.029(2) 0.020(2) 0.028(2) -0.0022(19) -0.0044(18) -0.0002(17)
C9 0.029(2) 0.022(2) 0.036(3) -0.014(2) 0.0002(19) -0.0021(18)
C10 0.050(3) 0.025(3) 0.039(3) -0.005(2) -0.004(2) 0.001(2)
C11 0.041(3) 0.023(3) 0.040(3) -0.012(2) -0.003(2) -0.002(2)
C12 0.030(2) 0.026(2) 0.034(3) -0.014(2) -0.0050(19) 0.0045(18)
C13 0.044(3) 0.023(3) 0.037(3) -0.009(2) -0.005(2) 0.002(2)
C14 0.046(3) 0.036(3) 0.048(3) -0.022(3) -0.012(2) -0.002(2)
C15 0.033(2) 0.025(2) 0.037(3) -0.014(2) -0.001(2) 0.0044(19)
C16 0.035(2) 0.026(3) 0.028(3) -0.011(2) -0.0101(19) 0.0040(19)
C17 0.024(2) 0.021(2) 0.038(3) -0.011(2) -0.0081(18) -0.0005(17)
C18 0.027(2) 0.020(2) 0.030(3) -0.0038(19) -0.0020(18) 0.0034(17)

loop_
_atom_type_symbol
_atom_type_description
_atom_type_scat_dispersion_real
_atom_type_scat_dispersion_imag
_atom_type_scat_source
C C 0.0033 0.0016 'International Tables Vol C Tables 4.2.6.8 and 6.1.1.4'
H H 0 0 'International Tables Vol C Tables 4.2.6.8 and 6.1.1.4'
N N 0.0061 0.0033 'International Tables Vol C Tables 4.2.6.8 and 6.1.1.4'
Br Br -0.2901 2.4595 'International Tables Vol C Tables 4.2.6.8 and 6.1.1.4'

loop_
_geom_angle_atom_site_label_1
_geom_angle_atom_site_label_2
_geom_angle_atom_site_label_3
_geom_angle
_geom_angle_site_symmetry_1
_geom_angle_site_symmetry_3
C1 N1 C5 116.3(5) . .
C14 N2 C10 115.5(4) . .
N1 C1 C2 124.5(5) . .
N1 C1 H1 117.8 . .
C2 C1 H1 117.8 . .
C1 C2 C3 118.8(5) . .
C1 C2 H2 120.6 . .
C3 C2 H2 120.6 . .
C2 C3 C4 117.4(5) . .
C2 C3 C6 121.3(5) . .
C4 C3 C6 121.3(5) . .
C5 C4 C3 119.2(5) . .
C5 C4 H4 120.4 . .
C3 C4 H4 120.4 . .
N1 C5 C4 123.9(5) . .
N1 C5 H5 118.1 . .
C4 C5 H5 118.1 . .
C6 C6 C3 178.2(7) 2_556 .
C8 C7 C9 119.6(4) . 2_675
C8 C7 H7 120.2 . .
C9 C7 H7 120.2 2_675 .
C9 C8 C7 120.5(4) . .
C9 C8 Br1 121.5(3) . .
C7 C8 Br1 118.1(3) . .
C8 C9 C7 119.9(4) . 2_675
C8 C9 Br2 122.0(4) . .
C7 C9 Br2 118.1(3) 2_675 .
N2 C10 C11 124.6(5) . .
N2 C10 H10 117.7 . .
C11 C10 H10 117.7 . .
C10 C11 C12 119.1(4) . .
C10 C11 H11 120.4 . .
C12 C11 H11 120.4 . .
C11 C12 C13 117.6(4) . .
C11 C12 C15 122.5(4) . .
C13 C12 C15 119.9(5) . .
C14 C13 C12 118.7(5) . .
C14 C13 H13 120.6 . .
C12 C13 H13 120.6 . .
N2 C14 C13 124.4(5) . .
N2 C14 H14 117.8 . .
C13 C14 H14 117.8 . .
C15 C15 C12 179.4(7) 2_565 .
C17 C16 C18 119.1(4) . 2_666
C17 C16 H16 120.4 . .
C18 C16 H16 120.4 2_666 .
C18 C17 C16 121.0(4) . .
C18 C17 Br3 121.5(4) . .
C16 C17 Br3 117.5(3) . .
C17 C18 C16 119.9(4) . 2_666
C17 C18 Br4 121.8(3) . .
C16 C18 Br4 118.3(4) 2_666 .

loop_
_geom_bond_atom_site_label_1
_geom_bond_atom_site_label_2
_geom_bond_distance
_geom_bond_site_symmetry_2
Br1 C8 1.887(4) .
Br2 C9 1.884(4) .
Br3 C17 1.901(4) .
Br4 C18 1.879(5) .
N1 C1 1.326(7) .
N1 C5 1.344(7) .
N2 C14 1.344(7) .
N2 C10 1.353(6) .
C1 C2 1.380(7) .
C1 H1 0.94 .
C2 C3 1.384(7) .
C2 H2 0.94 .
C3 C4 1.399(7) .
C3 C6 1.432(7) .
C4 C5 1.367(7) .
C4 H4 0.94 .
C5 H5 0.94 .
C6 C6 1.195(10) 2_556
C7 C8 1.386(6) .
C7 C9 1.390(6) 2_675
C7 H7 0.94 .
C8 C9 1.381(6) .
C10 C11 1.370(7) .
C10 H10 0.94 .
C11 C12 1.385(7) .
C11 H11 0.94 .
C12 C13 1.407(6) .
C12 C15 1.443(6) .
C13 C14 1.375(7) .
C13 H13 0.94 .
C14 H14 0.94 .
C15 C15 1.182(9) 2_565
C16 C17 1.392(6) .
C16 C18 1.386(6) 2_666
C16 H16 0.94 .
C17 C18 1.389(6) .
